data_7200059
loop_
_publ_author_name
'Kendrick, John'
'Gourlay, Matthew D.'
'Neumann, Marcus A.'
'Leusen, Frank J. J.'

_publ_section_title
;
 Predicting spontaneous racemate resolution using recent developments in
 crystal structure prediction
;
_journal_issue 11
_journal_name_full CrystEngComm
_journal_page_first 2391
_journal_page_last 2399
_journal_paper_doi 10.1039/b909038j
_journal_volume 11
_journal_year 2009
_space_group_IT_number 19
_symmetry_cell_setting orthorhombic
_symmetry_Int_Tables_number 19
_symmetry_space_group_name_Hall 'P 2ac 2ab'
_symmetry_space_group_name_H-M 'P 21 21 21'
_cell_angle_alpha 90.000000
_cell_angle_beta 90.000000
_cell_angle_gamma 90.000000
_cell_length_a 7.515557
_cell_length_b 9.954599
_cell_length_c 7.121348
_cell_volume 532.779
_cod_data_source_file 4HMO_enantiopure.cif
_cod_data_source_block 4HMO_E_17
_cod_original_sg_symbol_H-M 'P 2_1 2_1 2_1'
_cod_struct_determination_method theoretical
_cod_database_code 7200059

loop_
_symmetry_equiv_pos_site_id
_symmetry_equiv_pos_as_xyz
1 x,y,z
2 -x+1/2,-y,z+1/2
3 -x,y+1/2,-z+1/2
4 x+1/2,-y+1/2,-z

loop_
_atom_site_label
_atom_site_type_symbol
_atom_site_fract_x
_atom_site_fract_y
_atom_site_fract_z
C46 C 1.286740 0.815402 1.197366
C47 C 1.355265 0.796467 1.399038
O48 O 1.539607 0.843695 1.391889
C49 C 1.558783 0.921882 1.236032
N50 N 1.408522 0.919858 1.132363
O51 O 1.697769 0.983773 1.201225
C52 C 1.090899 0.849386 1.176298
O53 O 1.042397 0.966840 1.278618
H54 H 1.307298 0.721914 1.116760
H55 H 0.911075 0.977593 1.262333
H56 H 1.354947 0.691553 1.443104
H57 H 1.409243 0.961657 0.999360
H58 H 1.062474 0.864147 1.025563
H59 H 1.284234 0.858959 1.501185
H60 H 1.013729 0.761463 1.223527
